data_1577235
loop_
_publ_author_name
'Wang, Xiao-Yue'
'Wang, Wei'
'Wei, Wang-Long'
'Ren, Wei-Min'
'Lu, Xiaobing'
'Zhou, Hui'

_publ_section_title
;
 Controlled Ring-Opening Polymerization of Xylose-derived Lactones towards
 Sustainable Polyesters
;
_journal_name_full 'Polymer Chemistry'
_journal_paper_doi 10.1039/D6PY00323K
_journal_year 2026
_chemical_absolute_configuration ad
_chemical_formula_moiety 'C10 H14 O5 S'
_chemical_formula_sum 'C10 H14 O5 S'
_chemical_formula_weight 246.27
_space_group_crystal_system orthorhombic
_space_group_IT_number 19
_space_group_name_Hall 'P 2ac 2ab'
_space_group_name_H-M_alt 'P 21 21 21'
_atom_sites_solution_hydrogens geom
_atom_sites_solution_primary dual
_audit_creation_date 2023-11-05
_audit_creation_method
;
Olex2 1.2
(compiled 2017.03.28 svn.r3405 for OlexSys, GUI svn.r5335)
;
_audit_update_record
;
2024-12-05 deposited with the CCDC.	2026-05-11 downloaded from the CCDC.
;
_cell_angle_alpha 90
_cell_angle_beta 90
_cell_angle_gamma 90
_cell_formula_units_Z 4
_cell_length_a 5.3176(3)
_cell_length_b 10.8139(9)
_cell_length_c 19.5994(16)
_cell_measurement_reflns_used 4068
_cell_measurement_temperature 299(2)
_cell_measurement_theta_max 29.07
_cell_measurement_theta_min 2.81
_cell_volume 1127.04(15)
_computing_cell_refinement 'SAINT V8.40A (?, 2016)'
_computing_data_reduction 'SAINT V8.40A (?, 2016)'
_computing_molecular_graphics 'Olex2 (Dolomanov et al., 2009)'
_computing_publication_material 'Olex2 (Dolomanov et al., 2009)'
_computing_structure_refinement 'ShelXL (Sheldrick, 2015)'
_computing_structure_solution 'ShelXT (Sheldrick, 2015)'
_diffrn_ambient_temperature 298.7
_diffrn_measured_fraction_theta_full 0.988
_diffrn_measured_fraction_theta_max 0.991
_diffrn_measurement_device_type 'CCD area detector'
_diffrn_measurement_method 'phi and omega scans'
_diffrn_radiation_monochromator graphite
_diffrn_radiation_type MoK\a
_diffrn_radiation_wavelength 0.71073
_diffrn_reflns_av_R_equivalents 0.0268
_diffrn_reflns_av_unetI/netI 0.0361
_diffrn_reflns_Laue_measured_fraction_full 0.988
_diffrn_reflns_Laue_measured_fraction_max 0.991
_diffrn_reflns_limit_h_max 7
_diffrn_reflns_limit_h_min -7
_diffrn_reflns_limit_k_max 15
_diffrn_reflns_limit_k_min -15
_diffrn_reflns_limit_l_max 27
_diffrn_reflns_limit_l_min -26
_diffrn_reflns_number 9033
_diffrn_reflns_point_group_measured_fraction_full 0.990
_diffrn_reflns_point_group_measured_fraction_max 0.988
_diffrn_reflns_theta_full 25.242
_diffrn_reflns_theta_max 30.508
_diffrn_reflns_theta_min 2.805
_exptl_absorpt_coefficient_mu 0.290
_exptl_absorpt_correction_T_max 0.7461
_exptl_absorpt_correction_T_min 0.6444
_exptl_absorpt_correction_type none
_exptl_absorpt_process_details
'SADABS-2016/2 (Bruker,2016/2) was used for absorption correction. wR2(int) was 0.0645 before and 0.0469 after correction. The Ratio of minimum to maximum transmission is 0.8637. The \l/2 correction factor is Not present.'
_exptl_crystal_density_diffrn 1.451
_exptl_crystal_F_000 520
_refine_diff_density_max 0.184
_refine_diff_density_min -0.180
_refine_diff_density_rms 0.034
_refine_ls_abs_structure_details
;
 Flack x determined using 1010 quotients [(I+)-(I-)]/[(I+)+(I-)]
 (Parsons, Flack and Wagner, Acta Cryst. B69 (2013) 249-259).
;
_refine_ls_abs_structure_Flack 0.03(3)
_refine_ls_extinction_method none
_refine_ls_goodness_of_fit_ref 1.039
_refine_ls_hydrogen_treatment constr
_refine_ls_matrix_type full
_refine_ls_number_parameters 147
_refine_ls_number_reflns 3418
_refine_ls_number_restraints 0
_refine_ls_restrained_S_all 1.039
_refine_ls_R_factor_all 0.0474
_refine_ls_R_factor_gt 0.0353
_refine_ls_shift/su_max 0.001
_refine_ls_shift/su_mean 0.000
_refine_ls_structure_factor_coef Fsqd
_refine_ls_weighting_details 'w=1/[\s^2^(Fo^2^)+(0.0331P)^2^+0.0894P] where P=(Fo^2^+2Fc^2^)/3'
_refine_ls_weighting_scheme calc
_refine_ls_wR_factor_gt 0.0736
_refine_ls_wR_factor_ref 0.0797
_reflns_Friedel_coverage 0.712
_reflns_Friedel_fraction_full 0.994
_reflns_Friedel_fraction_max 0.985
_reflns_number_gt 2897
_reflns_number_total 3418
_reflns_threshold_expression 'I > 2\s(I)'
_cod_data_source_file d6py00323k2.cif
_cod_data_source_block 1_CCDC1
_cod_database_code 1577235
_shelx_shelxl_version_number 2016/6
_shelx_space_group_comment
;
The symmetry employed for this shelxl refinement is uniquely defined
by the following loop, which should always be used as a source of
symmetry information in preference to the above space-group names.
They are only intended as comments.
;
_olex2_refinement_description
;
1. Fixed Uiso
 At 1.2 times of:
  All C(H) groups, All C(H,H) groups
 At 1.5 times of:
  All C(H,H,H) groups
2.a Ternary CH refined with riding coordinates:
 C007(H007), C009(H009), C00A(H00A), C00B(H00B)
2.b Secondary CH2 refined with riding coordinates:
 C00D(H00C,H00D), C00E(H00E,H00F)
2.c Idealised Me refined as rotating group:
 C00F(H00G,H00H,H00I), C00G(H00J,H00K,H00L)
;
_olex2_submission_special_instructions 'No special instructions were received'

loop_
_space_group_symop_operation_xyz
'x, y, z'
'-x+1/2, -y, z+1/2'
'-x, y+1/2, -z+1/2'
'x+1/2, -y+1/2, -z'

loop_
_atom_site_label
_atom_site_type_symbol
_atom_site_fract_x
_atom_site_fract_y
_atom_site_fract_z
_atom_site_U_iso_or_equiv
_atom_site_adp_type
_atom_site_occupancy
_atom_site_site_symmetry_order
_atom_site_calc_flag
_atom_site_refinement_flags_posn
_atom_site_refinement_flags_adp
_atom_site_refinement_flags_occupancy
_atom_site_disorder_assembly
_atom_site_disorder_group
S001 S 0.30235(10) 0.55539(5) 0.40060(3) 0.04390(15) Uani 1 1 d . . . . .
O002 O 0.6190(2) 0.36936(13) 0.50706(7) 0.0372(3) Uani 1 1 d . . . . .
O003 O 0.4688(3) 0.51690(15) 0.66528(7) 0.0438(4) Uani 1 1 d . . . . .
O004 O 0.6130(3) 0.25760(15) 0.41387(8) 0.0538(4) Uani 1 1 d . . . . .
O005 O 0.8343(3) 0.61217(18) 0.54377(8) 0.0515(4) Uani 1 1 d . . . . .
O006 O 0.7850(3) 0.65514(14) 0.65851(8) 0.0487(4) Uani 1 1 d . . . . .
C007 C 0.5101(4) 0.46754(17) 0.54715(9) 0.0314(4) Uani 1 1 d . . . . .
H007 H 0.327206 0.458704 0.551038 0.038 Uiso 1 1 calc R . . . .
C008 C 0.5091(4) 0.33486(19) 0.44763(10) 0.0381(4) Uani 1 1 d . . . . .
C009 C 0.6365(4) 0.46673(19) 0.61667(10) 0.0363(4) Uani 1 1 d . . . . .
H009 H 0.700183 0.384982 0.629597 0.043 Uiso 1 1 calc R . . . .
C00A C 0.5831(4) 0.59326(18) 0.51826(10) 0.0358(4) Uani 1 1 d . . . . .
H00A H 0.470698 0.657187 0.536338 0.043 Uiso 1 1 calc R . . . .
C00B C 0.8454(4) 0.5642(2) 0.61031(11) 0.0429(5) Uani 1 1 d . . . . .
H00B H 1.010716 0.527952 0.619704 0.051 Uiso 1 1 calc R . . . .
C00C C 0.6029(4) 0.6065(2) 0.70446(10) 0.0394(4) Uani 1 1 d . . . . .
C00D C 0.5915(4) 0.6010(2) 0.44112(10) 0.0399(5) Uani 1 1 d . . . . .
H00C H 0.726222 0.548473 0.424581 0.048 Uiso 1 1 calc R . . . .
H00D H 0.630468 0.685330 0.427987 0.048 Uiso 1 1 calc R . . . .
C00E C 0.2666(4) 0.3952(2) 0.42833(11) 0.0424(5) Uani 1 1 d . . . . .
H00E H 0.153859 0.392793 0.467215 0.051 Uiso 1 1 calc R . . . .
H00F H 0.189337 0.348019 0.391812 0.051 Uiso 1 1 calc R . . . .
C00F C 0.7312(6) 0.5459(3) 0.76464(12) 0.0610(7) Uani 1 1 d . . . . .
H00G H 0.607321 0.507271 0.793174 0.092 Uiso 1 1 calc GR . . . .
H00H H 0.820205 0.607434 0.790431 0.092 Uiso 1 1 calc GR . . . .
H00I H 0.847627 0.484665 0.748550 0.092 Uiso 1 1 calc GR . . . .
C00G C 0.4247(6) 0.7081(3) 0.72512(15) 0.0685(8) Uani 1 1 d . . . . .
H00J H 0.352470 0.744807 0.685056 0.103 Uiso 1 1 calc GR . . . .
H00K H 0.514717 0.769969 0.750380 0.103 Uiso 1 1 calc GR . . . .
H00L H 0.293387 0.674333 0.753091 0.103 Uiso 1 1 calc GR . . . .

loop_
_atom_site_aniso_label
_atom_site_aniso_U_11
_atom_site_aniso_U_22
_atom_site_aniso_U_33
_atom_site_aniso_U_23
_atom_site_aniso_U_13
_atom_site_aniso_U_12
S001 0.0423(3) 0.0445(3) 0.0448(3) 0.0114(3) -0.0023(2) 0.0068(2)
O002 0.0446(8) 0.0339(8) 0.0331(7) -0.0039(6) -0.0026(6) 0.0106(6)
O003 0.0425(8) 0.0554(9) 0.0335(7) -0.0108(7) 0.0063(6) -0.0092(7)
O004 0.0735(11) 0.0442(9) 0.0436(9) -0.0099(7) 0.0027(8) 0.0141(8)
O005 0.0474(8) 0.0691(11) 0.0378(8) 0.0004(8) 0.0055(7) -0.0228(8)
O006 0.0586(9) 0.0461(9) 0.0413(8) -0.0083(7) 0.0077(7) -0.0148(8)
C007 0.0351(9) 0.0295(9) 0.0296(9) -0.0013(7) 0.0046(7) 0.0020(8)
C008 0.0507(11) 0.0312(10) 0.0323(10) 0.0019(8) 0.0002(9) 0.0021(9)
C009 0.0435(10) 0.0333(10) 0.0319(10) -0.0004(8) 0.0008(7) 0.0037(8)
C00A 0.0398(10) 0.0313(10) 0.0364(10) 0.0004(8) 0.0061(8) -0.0003(8)
C00B 0.0328(9) 0.0560(13) 0.0400(11) -0.0047(10) 0.0020(8) -0.0005(9)
C00C 0.0413(10) 0.0430(11) 0.0338(10) -0.0047(9) 0.0019(8) -0.0025(9)
C00D 0.0440(11) 0.0381(11) 0.0376(11) 0.0077(9) 0.0058(8) -0.0024(9)
C00E 0.0478(12) 0.0387(11) 0.0407(11) 0.0007(10) -0.0060(9) -0.0025(9)
C00F 0.0773(18) 0.0632(16) 0.0425(13) 0.0031(12) -0.0139(12) -0.0022(14)
C00G 0.0703(16) 0.0747(19) 0.0605(17) -0.0241(15) -0.0015(14) 0.0210(14)

loop_
_atom_type_symbol
_atom_type_description
_atom_type_scat_dispersion_real
_atom_type_scat_dispersion_imag
_atom_type_scat_source
C C 0.0033 0.0016 'International Tables Vol C Tables 4.2.6.8 and 6.1.1.4'
H H 0.0000 0.0000 'International Tables Vol C Tables 4.2.6.8 and 6.1.1.4'
O O 0.0106 0.0060 'International Tables Vol C Tables 4.2.6.8 and 6.1.1.4'
S S 0.1246 0.1234 'International Tables Vol C Tables 4.2.6.8 and 6.1.1.4'

loop_
_geom_angle_atom_site_label_1
_geom_angle_atom_site_label_2
_geom_angle_atom_site_label_3
_geom_angle
_geom_angle_site_symmetry_1
_geom_angle_site_symmetry_3
_geom_angle_publ_flag
C00D S001 C00E 102.57(10) . . ?
C008 O002 C007 119.86(15) . . ?
C009 O003 C00C 107.93(15) . . ?
C00B O005 C00A 107.96(15) . . ?
C00B O006 C00C 108.83(16) . . ?
O002 C007 H007 111.6 . . ?
O002 C007 C009 107.86(15) . . ?
O002 C007 C00A 110.63(15) . . ?
C009 C007 H007 111.6 . . ?
C009 C007 C00A 103.04(16) . . ?
C00A C007 H007 111.6 . . ?
O002 C008 C00E 118.00(18) . . ?
O004 C008 O002 117.85(19) . . ?
O004 C008 C00E 124.15(19) . . ?
O003 C009 C007 108.85(15) . . ?
O003 C009 H009 113.0 . . ?
O003 C009 C00B 104.34(16) . . ?
C007 C009 H009 113.0 . . ?
C007 C009 C00B 104.08(16) . . ?
C00B C009 H009 113.0 . . ?
O005 C00A C007 103.53(16) . . ?
O005 C00A H00A 109.9 . . ?
O005 C00A C00D 108.11(16) . . ?
C007 C00A H00A 109.9 . . ?
C00D C00A C007 115.33(17) . . ?
C00D C00A H00A 109.9 . . ?
O005 C00B C009 107.36(16) . . ?
O005 C00B H00B 111.1 . . ?
O006 C00B O005 110.90(19) . . ?
O006 C00B C009 105.15(15) . . ?
O006 C00B H00B 111.1 . . ?
C009 C00B H00B 111.1 . . ?
O003 C00C C00F 110.59(19) . . ?
O003 C00C C00G 108.99(19) . . ?
O006 C00C O003 104.51(15) . . ?
O006 C00C C00F 110.30(19) . . ?
O006 C00C C00G 109.1(2) . . ?
C00G C00C C00F 112.9(2) . . ?
S001 C00D H00C 108.8 . . ?
S001 C00D H00D 108.8 . . ?
C00A C00D S001 113.58(15) . . ?
C00A C00D H00C 108.8 . . ?
C00A C00D H00D 108.8 . . ?
H00C C00D H00D 107.7 . . ?
S001 C00E H00E 108.9 . . ?
S001 C00E H00F 108.9 . . ?
C008 C00E S001 113.56(15) . . ?
C008 C00E H00E 108.9 . . ?
C008 C00E H00F 108.9 . . ?
H00E C00E H00F 107.7 . . ?
C00C C00F H00G 109.5 . . ?
C00C C00F H00H 109.5 . . ?
C00C C00F H00I 109.5 . . ?
H00G C00F H00H 109.5 . . ?
H00G C00F H00I 109.5 . . ?
H00H C00F H00I 109.5 . . ?
C00C C00G H00J 109.5 . . ?
C00C C00G H00K 109.5 . . ?
C00C C00G H00L 109.5 . . ?
H00J C00G H00K 109.5 . . ?
H00J C00G H00L 109.5 . . ?
H00K C00G H00L 109.5 . . ?

loop_
_geom_bond_atom_site_label_1
_geom_bond_atom_site_label_2
_geom_bond_distance
_geom_bond_site_symmetry_2
_geom_bond_publ_flag
S001 C00D 1.799(2) . ?
S001 C00E 1.826(2) . ?
O002 C007 1.442(2) . ?
O002 C008 1.355(2) . ?
O003 C009 1.413(2) . ?
O003 C00C 1.427(3) . ?
O004 C008 1.200(3) . ?
O005 C00A 1.441(3) . ?
O005 C00B 1.405(3) . ?
O006 C00B 1.401(3) . ?
O006 C00C 1.423(2) . ?
C007 H007 0.9800 . ?
C007 C009 1.519(3) . ?
C007 C00A 1.523(3) . ?
C008 C00E 1.494(3) . ?
C009 H009 0.9800 . ?
C009 C00B 1.536(3) . ?
C00A H00A 0.9800 . ?
C00A C00D 1.515(3) . ?
C00B H00B 0.9800 . ?
C00C C00F 1.512(3) . ?
C00C C00G 1.507(3) . ?
C00D H00C 0.9700 . ?
C00D H00D 0.9700 . ?
C00E H00E 0.9700 . ?
C00E H00F 0.9700 . ?
C00F H00G 0.9600 . ?
C00F H00H 0.9600 . ?
C00F H00I 0.9600 . ?
C00G H00J 0.9600 . ?
C00G H00K 0.9600 . ?
C00G H00L 0.9600 . ?
